data_7234814
loop_
_publ_author_name
'Ashraf, Abida'
'Khalid, Muhammad'
'Tahir, Muhammad Nawaz'
'Yaqub, Muhammad'
'Naseer, Muhammad Moazzam'
'Kamal, Ghulam Mustafa'
'Saifullah, Bullo'
'Braga, Ataualpa Albert Carmo'
'Shafiq, Zahid'
'Rauf, Waqar'

_publ_section_title
;
 A facile and concise route to (hydroxybenzoyl)pyrido[2,3-d]pyrimidine
 heterocycle derivatives: synthesis, and structural, spectral and
 computational exploration
;
_journal_issue 59
_journal_name_full 'RSC Advances'
_journal_page_first 34567
_journal_paper_doi 10.1039/C9RA05415D
_journal_volume 9
_journal_year 2019
_chemical_formula_iupac 'C16 H13 N3 O4'
_chemical_formula_moiety 'C16 H13 N3 O4'
_chemical_formula_sum 'C16 H13 N3 O4'
_chemical_formula_weight 311.29
_chemical_name_systematic
;
6-(2-Hydroxy-5-methylbenzoyl)-1-methylpyrido[2,3-d]pyrimidine-2,4(1H,3H)-dione
;
_space_group_crystal_system monoclinic
_space_group_IT_number 14
_space_group_name_Hall '-P 2yn'
_space_group_name_H-M_alt 'P 1 21/n 1'
_symmetry_space_group_name_Hall '-P 2yn'
_symmetry_space_group_name_H-M 'P 1 21/n 1'
_atom_sites_solution_hydrogens geom
_atom_sites_solution_primary direct
_atom_sites_solution_secondary difmap
_audit_creation_method SHELXL-2014/7
_audit_update_record
;
2019-04-11 deposited with the CCDC.    2019-09-11 downloaded from the CCDC.
;
_cell_angle_alpha 90
_cell_angle_beta 92.098(6)
_cell_angle_gamma 90
_cell_formula_units_Z 4
_cell_length_a 8.1712(11)
_cell_length_b 13.873(2)
_cell_length_c 12.3934(17)
_cell_measurement_reflns_used 2477
_cell_measurement_temperature 296(2)
_cell_measurement_theta_max 27.927
_cell_measurement_theta_min 2.937
_cell_volume 1404.0(3)
_computing_cell_refinement 'SAINT (Bruker, 2007)'
_computing_data_collection 'APEX2 (Bruker, 2007)'
_computing_data_reduction 'SAINT (Bruker, 2007)'
_computing_molecular_graphics 'ORTEP-3 for Windows (Farrugia, 1997) and PLATON (Spek, 2009)'
_computing_publication_material
;
WinGX (Farrugia, 1999) and PLATON (Spek, 2009)
;
_computing_structure_refinement 'SHELXL-2014/6  (Sheldrick, 2015)'
_computing_structure_solution 'SHELXS97 (Sheldrick, 2008)'
_diffrn_ambient_temperature 296(2)
_diffrn_detector_area_resol_mean 0.76
_diffrn_measured_fraction_theta_full 0.987
_diffrn_measured_fraction_theta_max 0.987
_diffrn_measurement_device_type 'Bruker Kappa APEXII CCD'
_diffrn_measurement_method \w
_diffrn_radiation_monochromator graphite
_diffrn_radiation_source 'fine-focus sealed tube'
_diffrn_radiation_type MoK\a
_diffrn_radiation_wavelength 0.71073
_diffrn_reflns_av_R_equivalents 0.0565
_diffrn_reflns_av_unetI/netI 0.0543
_diffrn_reflns_limit_h_max 7
_diffrn_reflns_limit_h_min -10
_diffrn_reflns_limit_k_max 17
_diffrn_reflns_limit_k_min -18
_diffrn_reflns_limit_l_max 16
_diffrn_reflns_limit_l_min -15
_diffrn_reflns_number 9802
_diffrn_reflns_theta_full 27.927
_diffrn_reflns_theta_max 27.927
_diffrn_reflns_theta_min 2.937
_diffrn_standards_number 0
_exptl_absorpt_coefficient_mu 0.109
_exptl_absorpt_correction_T_max 0.980
_exptl_absorpt_correction_T_min 0.940
_exptl_absorpt_correction_type multi-scan
_exptl_absorpt_process_details '(SADABS; Bruker, 2005)'
_exptl_crystal_colour 'light yellow'
_exptl_crystal_density_diffrn 1.473
_exptl_crystal_density_method 'not measured'
_exptl_crystal_description prism
_exptl_crystal_F_000 648
_exptl_crystal_size_max 0.44
_exptl_crystal_size_mid 0.30
_exptl_crystal_size_min 0.28
_refine_diff_density_max 0.382
_refine_diff_density_min -0.279
_refine_diff_density_rms 0.064
_refine_ls_goodness_of_fit_ref 1.038
_refine_ls_hydrogen_treatment mixed
_refine_ls_matrix_type full
_refine_ls_number_parameters 213
_refine_ls_number_reflns 3315
_refine_ls_number_restraints 0
_refine_ls_restrained_S_all 1.038
_refine_ls_R_factor_all 0.0744
_refine_ls_R_factor_gt 0.0552
_refine_ls_shift/su_max 0.000
_refine_ls_shift/su_mean 0.000
_refine_ls_structure_factor_coef Fsqd
_refine_ls_weighting_details 'w=1/[\s^2^(Fo^2^)+(0.1006P)^2^+0.2367P] where P=(Fo^2^+2Fc^2^)/3'
_refine_ls_weighting_scheme calc
_refine_ls_wR_factor_gt 0.1534
_refine_ls_wR_factor_ref 0.1723
_reflns_number_gt 2477
_reflns_number_total 3315
_reflns_threshold_expression I>2\s(I)
_cod_data_source_file c9ra05415d2.cif
_cod_data_source_block MS2BZU
_cod_original_cell_volume 1403.9(3)
_cod_database_code 7234814
_shelx_shelxl_version_number 2014/7
_shelx_space_group_comment
;
The symmetry employed for this shelxl refinement is uniquely defined
by the following loop, which should always be used as a source of
symmetry information in preference to the above space-group names.
They are only intended as comments.
;

loop_
_space_group_symop_operation_xyz
'x, y, z'
'-x+1/2, y+1/2, -z+1/2'
'-x, -y, -z'
'x-1/2, -y-1/2, z-1/2'

loop_
_atom_site_label
_atom_site_type_symbol
_atom_site_fract_x
_atom_site_fract_y
_atom_site_fract_z
_atom_site_U_iso_or_equiv
_atom_site_adp_type
_atom_site_occupancy
_atom_site_site_symmetry_order
_atom_site_calc_flag
_atom_site_refinement_flags_posn
_atom_site_refinement_flags_adp
O1 O 0.13821(18) -0.00519(11) -0.13662(10) 0.0464(4) Uani 1 1 d . .
H1 H 0.139(3) -0.0607(19) -0.094(2) 0.070 Uiso 1 1 d . U
O2 O 0.17784(18) -0.10940(9) 0.03789(10) 0.0465(4) Uani 1 1 d . .
O3 O 0.50640(17) -0.29279(9) 0.34097(10) 0.0449(4) Uani 1 1 d . .
O4 O 0.47084(18) -0.16160(10) 0.67340(10) 0.0494(4) Uani 1 1 d . .
N1 N 0.23550(18) 0.00831(10) 0.38912(11) 0.0354(4) Uani 1 1 d . .
N2 N 0.49612(19) -0.22076(10) 0.50489(11) 0.0362(4) Uani 1 1 d . .
H2A H 0.5624 -0.2638 0.5308 0.043 Uiso 1 1 calc R U
N3 N 0.34345(18) -0.08042(10) 0.53406(11) 0.0343(3) Uani 1 1 d . .
C1 C 0.2293(2) 0.06028(12) -0.08031(13) 0.0343(4) Uani 1 1 d . .
C2 C 0.2742(2) 0.14314(14) -0.13389(14) 0.0422(4) Uani 1 1 d . .
H2 H 0.2382 0.1528 -0.2051 0.051 Uiso 1 1 calc R U
C3 C 0.3715(2) 0.21118(13) -0.08288(15) 0.0417(4) Uani 1 1 d . .
H3 H 0.4005 0.2660 -0.1208 0.050 Uiso 1 1 calc R U
C4 C 0.4282(2) 0.20072(12) 0.02401(15) 0.0391(4) Uani 1 1 d . .
C5 C 0.3790(2) 0.11937(12) 0.07872(14) 0.0353(4) Uani 1 1 d . .
H5 H 0.4137 0.1112 0.1504 0.042 Uiso 1 1 calc R U
C6 C 0.2785(2) 0.04879(12) 0.02961(12) 0.0311(4) Uani 1 1 d . .
C7 C 0.5423(3) 0.27321(14) 0.0767(2) 0.0537(5) Uani 1 1 d . .
H7A H 0.6448 0.2427 0.0957 0.081 Uiso 1 1 calc R U
H7B H 0.4945 0.2980 0.1407 0.081 Uiso 1 1 calc R U
H7C H 0.5604 0.3252 0.0274 0.081 Uiso 1 1 calc R U
C8 C 0.2334(2) -0.03859(12) 0.08730(13) 0.0322(4) Uani 1 1 d . .
C9 C 0.26097(19) -0.04845(11) 0.20640(13) 0.0307(4) Uani 1 1 d . .
C10 C 0.33305(19) -0.13246(12) 0.24479(13) 0.0305(4) Uani 1 1 d . .
H10 H 0.3592 -0.1814 0.1971 0.037 Uiso 1 1 calc R U
C11 C 0.36613(19) -0.14355(11) 0.35414(12) 0.0289(4) Uani 1 1 d . .
C12 C 0.31409(19) -0.07093(11) 0.42381(13) 0.0291(3) Uani 1 1 d . .
C13 C 0.2146(2) 0.01972(12) 0.28260(14) 0.0350(4) Uani 1 1 d . .
H13 H 0.1663 0.0765 0.2575 0.042 Uiso 1 1 calc R U
C14 C 0.4594(2) -0.22600(11) 0.39614(13) 0.0324(4) Uani 1 1 d . .
C15 C 0.4390(2) -0.15433(12) 0.57768(14) 0.0353(4) Uani 1 1 d . .
C16 C 0.2704(3) -0.01291(15) 0.60928(15) 0.0492(5) Uani 1 1 d . .
H16A H 0.1540 -0.0109 0.5960 0.074 Uiso 1 1 calc R U
H16B H 0.3154 0.0502 0.5992 0.074 Uiso 1 1 calc R U
H16C H 0.2939 -0.0338 0.6821 0.074 Uiso 1 1 calc R U

loop_
_atom_site_aniso_label
_atom_site_aniso_U_11
_atom_site_aniso_U_22
_atom_site_aniso_U_33
_atom_site_aniso_U_23
_atom_site_aniso_U_13
_atom_site_aniso_U_12
O1 0.0587(9) 0.0506(8) 0.0290(6) -0.0035(5) -0.0107(6) -0.0014(7)
O2 0.0608(9) 0.0420(7) 0.0356(7) -0.0036(5) -0.0107(6) -0.0141(6)
O3 0.0557(8) 0.0388(7) 0.0400(7) -0.0013(5) -0.0005(6) 0.0146(6)
O4 0.0652(9) 0.0532(8) 0.0290(7) 0.0035(6) -0.0100(6) -0.0022(7)
N1 0.0426(8) 0.0319(7) 0.0317(8) -0.0002(5) 0.0012(6) 0.0037(6)
N2 0.0383(8) 0.0362(7) 0.0336(8) 0.0047(6) -0.0048(6) 0.0064(6)
N3 0.0419(8) 0.0347(7) 0.0262(7) -0.0013(5) 0.0007(6) 0.0010(6)
C1 0.0336(9) 0.0411(9) 0.0281(8) -0.0004(7) -0.0008(7) 0.0067(7)
C2 0.0503(11) 0.0468(10) 0.0294(8) 0.0052(7) 0.0024(8) 0.0116(9)
C3 0.0442(10) 0.0386(9) 0.0431(10) 0.0099(8) 0.0131(8) 0.0073(8)
C4 0.0331(9) 0.0374(9) 0.0470(10) 0.0006(7) 0.0062(8) -0.0007(7)
C5 0.0346(9) 0.0392(9) 0.0320(8) 0.0004(7) -0.0014(7) -0.0009(7)
C6 0.0297(8) 0.0363(8) 0.0271(8) 0.0015(6) -0.0009(6) 0.0019(6)
C7 0.0475(11) 0.0436(11) 0.0702(14) 0.0006(9) 0.0034(10) -0.0107(9)
C8 0.0301(8) 0.0356(8) 0.0306(8) -0.0010(7) -0.0038(6) -0.0023(7)
C9 0.0320(8) 0.0327(8) 0.0271(8) 0.0011(6) -0.0027(6) -0.0040(6)
C10 0.0294(8) 0.0323(8) 0.0297(8) -0.0030(6) 0.0010(6) -0.0009(6)
C11 0.0275(8) 0.0307(8) 0.0285(8) 0.0001(6) -0.0001(6) -0.0014(6)
C12 0.0280(8) 0.0310(8) 0.0281(8) 0.0005(6) 0.0000(6) -0.0027(6)
C13 0.0404(9) 0.0311(8) 0.0333(9) 0.0024(7) -0.0026(7) 0.0038(7)
C14 0.0313(8) 0.0328(8) 0.0331(8) 0.0027(6) 0.0012(7) -0.0005(7)
C15 0.0372(9) 0.0376(9) 0.0307(8) 0.0037(7) -0.0031(7) -0.0078(7)
C16 0.0659(13) 0.0486(11) 0.0334(10) -0.0086(8) 0.0063(9) 0.0055(10)

loop_
_atom_type_symbol
_atom_type_description
_atom_type_scat_dispersion_real
_atom_type_scat_dispersion_imag
_atom_type_scat_source
C C 0.0033 0.0016 'International Tables Vol C Tables 4.2.6.8 and 6.1.1.4'
H H 0.0000 0.0000 'International Tables Vol C Tables 4.2.6.8 and 6.1.1.4'
N N 0.0061 0.0033 'International Tables Vol C Tables 4.2.6.8 and 6.1.1.4'
O O 0.0106 0.0060 'International Tables Vol C Tables 4.2.6.8 and 6.1.1.4'

loop_
_geom_angle_atom_site_label_1
_geom_angle_atom_site_label_2
_geom_angle_atom_site_label_3
_geom_angle
C1 O1 H1 105.9(15)
C13 N1 C12 117.29(14)
C14 N2 C15 127.54(14)
C14 N2 H2A 116.2
C15 N2 H2A 116.2
C12 N3 C15 121.99(14)
C12 N3 C16 120.49(14)
C15 N3 C16 117.50(14)
O1 C1 C2 117.46(15)
O1 C1 C6 123.57(15)
C2 C1 C6 118.97(16)
C3 C2 C1 120.63(16)
C3 C2 H2 119.7
C1 C2 H2 119.7
C2 C3 C4 122.15(16)
C2 C3 H3 118.9
C4 C3 H3 118.9
C5 C4 C3 117.24(16)
C5 C4 C7 121.28(17)
C3 C4 C7 121.45(17)
C4 C5 C6 122.20(16)
C4 C5 H5 118.9
C6 C5 H5 118.9
C5 C6 C1 118.71(15)
C5 C6 C8 121.40(14)
C1 C6 C8 119.76(14)
C4 C7 H7A 109.5
C4 C7 H7B 109.5
H7A C7 H7B 109.5
C4 C7 H7C 109.5
H7A C7 H7C 109.5
H7B C7 H7C 109.5
O2 C8 C6 120.79(15)
O2 C8 C9 117.21(15)
C6 C8 C9 121.91(14)
C10 C9 C13 117.40(14)
C10 C9 C8 117.72(14)
C13 C9 C8 124.85(15)
C11 C10 C9 119.83(15)
C11 C10 H10 120.1
C9 C10 H10 120.1
C10 C11 C12 118.11(14)
C10 C11 C14 121.21(14)
C12 C11 C14 120.62(14)
N1 C12 N3 117.37(14)
N1 C12 C11 123.07(15)
N3 C12 C11 119.57(14)
N1 C13 C9 124.05(15)
N1 C13 H13 118.0
C9 C13 H13 118.0
O3 C14 N2 121.87(15)
O3 C14 C11 124.43(15)
N2 C14 C11 113.66(14)
O4 C15 N2 121.25(16)
O4 C15 N3 122.82(16)
N2 C15 N3 115.93(14)
N3 C16 H16A 109.5
N3 C16 H16B 109.5
H16A C16 H16B 109.5
N3 C16 H16C 109.5
H16A C16 H16C 109.5
H16B C16 H16C 109.5

loop_
_geom_bond_atom_site_label_1
_geom_bond_atom_site_label_2
_geom_bond_distance
O1 C1 1.352(2)
O1 H1 0.93(3)
O2 C8 1.235(2)
O3 C14 1.222(2)
O4 C15 1.209(2)
N1 C13 1.334(2)
N1 C12 1.336(2)
N2 C14 1.372(2)
N2 C15 1.383(2)
N2 H2A 0.8600
N3 C12 1.385(2)
N3 C15 1.386(2)
N3 C16 1.464(2)
C1 C2 1.384(2)
C1 C6 1.415(2)
C2 C3 1.373(3)
C2 H2 0.9300
C3 C4 1.395(3)
C3 H3 0.9300
C4 C5 1.384(2)
C4 C7 1.504(3)
C5 C6 1.403(2)
C5 H5 0.9300
C6 C8 1.461(2)
C7 H7A 0.9600
C7 H7B 0.9600
C7 H7C 0.9600
C8 C9 1.491(2)
C9 C10 1.382(2)
C9 C13 1.399(2)
C10 C11 1.381(2)
C10 H10 0.9300
C11 C12 1.403(2)
C11 C14 1.460(2)
C13 H13 0.9300
C16 H16A 0.9600
C16 H16B 0.9600
C16 H16C 0.9600

loop_
_geom_hbond_atom_site_label_D
_geom_hbond_atom_site_label_H
_geom_hbond_atom_site_label_A
_geom_hbond_distance_DH
_geom_hbond_distance_HA
_geom_hbond_distance_DA
_geom_hbond_angle_DHA
_geom_hbond_site_symmetry_A
O1 H1 O2 0.93(3) 1.79(3) 2.6118(19) 145(2) .
O1 H1 O3 0.93(3) 2.42(2) 3.0117(19) 121.0(19) 4
N2 H2A O2 0.86 2.00 2.8070(19) 156.6 4_656
C13 H13 O3 0.93 2.58 3.488(2) 166.7 2
C16 H16C O1 0.96 2.65 3.368(2) 131.7 1_556

loop_
_geom_torsion_atom_site_label_1
_geom_torsion_atom_site_label_2
_geom_torsion_atom_site_label_3
_geom_torsion_atom_site_label_4
_geom_torsion
O1 C1 C2 C3 -177.69(15)
C6 C1 C2 C3 3.0(3)
C1 C2 C3 C4 -0.4(3)
C2 C3 C4 C5 -1.6(3)
C2 C3 C4 C7 176.55(18)
C3 C4 C5 C6 1.0(3)
C7 C4 C5 C6 -177.17(17)
C4 C5 C6 C1 1.5(3)
C4 C5 C6 C8 177.41(16)
O1 C1 C6 C5 177.21(15)
C2 C1 C6 C5 -3.5(2)
O1 C1 C6 C8 1.3(2)
C2 C1 C6 C8 -179.48(16)
C5 C6 C8 O2 -163.31(16)
C1 C6 C8 O2 12.5(2)
C5 C6 C8 C9 13.1(2)
C1 C6 C8 C9 -171.11(15)
O2 C8 C9 C10 43.8(2)
C6 C8 C9 C10 -132.72(16)
O2 C8 C9 C13 -134.09(18)
C6 C8 C9 C13 49.4(2)
C13 C9 C10 C11 -4.2(2)
C8 C9 C10 C11 177.83(14)
C9 C10 C11 C12 4.5(2)
C9 C10 C11 C14 -172.64(14)
C13 N1 C12 N3 176.69(14)
C13 N1 C12 C11 -3.6(2)
C15 N3 C12 N1 -172.92(14)
C16 N3 C12 N1 8.4(2)
C15 N3 C12 C11 7.4(2)
C16 N3 C12 C11 -171.25(16)
C10 C11 C12 N1 -0.5(2)
C14 C11 C12 N1 176.62(14)
C10 C11 C12 N3 179.17(14)
C14 C11 C12 N3 -3.7(2)
C12 N1 C13 C9 4.0(3)
C10 C9 C13 N1 -0.1(3)
C8 C9 C13 N1 177.72(16)
C15 N2 C14 O3 -173.78(16)
C15 N2 C14 C11 8.4(2)
C10 C11 C14 O3 -4.3(3)
C12 C11 C14 O3 178.66(16)
C10 C11 C14 N2 173.44(15)
C12 C11 C14 N2 -3.6(2)
C14 N2 C15 O4 174.34(16)
C14 N2 C15 N3 -5.2(3)
C12 N3 C15 O4 177.18(16)
C16 N3 C15 O4 -4.1(3)
C12 N3 C15 N2 -3.2(2)
C16 N3 C15 N2 175.43(15)
